data_7043978
loop_
_publ_author_name
'Liu, Jian-Jun'
'Shan, Yue-Bin'
'Huang, Chang-Cang'
'Dai, Wenxin'
'Lin, Mei-Jin'

_publ_section_title
;
 Assembly of donor-acceptor hybrid heterostructures based on iodoplumbates
 and viologen coordination polymers
;
_journal_name_full 'Dalton Trans.'
_journal_paper_doi 10.1039/C7DT02133J
_journal_year 2017
_chemical_formula_moiety '2(C28 H24 I15 K3 N4 Ni O14.60 Pb4.50), 2(O) 18(H2 O)'
_chemical_formula_sum 'C56 H84 I30 K6 N8 Ni2 O49.2 Pb9'
_chemical_formula_weight 7355.95
_space_group_crystal_system monoclinic
_space_group_IT_number 12
_space_group_name_Hall '-C 2y'
_space_group_name_H-M_alt 'C 1 2/m 1'
_symmetry_space_group_name_Hall '-C 2y'
_symmetry_space_group_name_H-M 'C 1 2/m 1'
_atom_sites_solution_hydrogens geom
_audit_creation_method SHELXL-2014/7
_audit_update_record
;
2017-08-11 deposited with the CCDC.
2017-08-14 downloaded from the CCDC.
;
_cell_angle_alpha 90
_cell_angle_beta 99.99(3)
_cell_angle_gamma 90
_cell_formula_units_Z 2
_cell_length_a 23.839(5)
_cell_length_b 23.108(5)
_cell_length_c 15.993(3)
_cell_measurement_reflns_used 8257
_cell_measurement_temperature 153(2)
_cell_measurement_theta_max 27.6750
_cell_measurement_theta_min 2.6010
_cell_volume 8677(3)
_computing_cell_refinement 'CrysAlisPro 1.171.39.30c (Rigaku OD, 2017)'
_computing_data_collection 'CrysAlisPro 1.171.39.30c (Rigaku OD, 2017)'
_computing_data_reduction 'CrysAlisPro 1.171.39.30c (Rigaku OD, 2017)'
_computing_molecular_graphics 'DIAMOND (Brandenburg, 2004)'
_computing_publication_material 'publCIF (Westrip, 2010)'
_computing_structure_refinement 'SHELXL-2014/7 (Sheldrick, 2014)'
_computing_structure_solution 'SHELXS-97 (Sheldrick, 2008)'
_diffrn_ambient_temperature 153(2)
_diffrn_measured_fraction_theta_full 0.998
_diffrn_measured_fraction_theta_max 0.998
_diffrn_measurement_device_type 'XtaLAB AFC11 (RCD3): quarter-chi single'
_diffrn_radiation_type MoK\a
_diffrn_radiation_wavelength 0.71073
_diffrn_reflns_av_R_equivalents 0.0540
_diffrn_reflns_av_unetI/netI 0.0536
_diffrn_reflns_Laue_measured_fraction_full 0.998
_diffrn_reflns_Laue_measured_fraction_max 0.998
_diffrn_reflns_limit_h_max 28
_diffrn_reflns_limit_h_min -28
_diffrn_reflns_limit_k_max 27
_diffrn_reflns_limit_k_min -24
_diffrn_reflns_limit_l_max 18
_diffrn_reflns_limit_l_min -19
_diffrn_reflns_number 33116
_diffrn_reflns_point_group_measured_fraction_full 0.998
_diffrn_reflns_point_group_measured_fraction_max 0.998
_diffrn_reflns_theta_full 25.027
_diffrn_reflns_theta_max 25.027
_diffrn_reflns_theta_min 2.186
_exptl_absorpt_coefficient_mu 14.437
_exptl_absorpt_correction_T_max 1.00000
_exptl_absorpt_correction_T_min 0.20570
_exptl_absorpt_correction_type gaussian
_exptl_absorpt_process_details 'CrysAlisPro 1.171.39.30c (Rigaku OD, 2017)'
_exptl_crystal_colour red
_exptl_crystal_density_diffrn 2.816
_exptl_crystal_description block
_exptl_crystal_F_000 6375
_exptl_crystal_size_max 0.18
_exptl_crystal_size_mid 0.12
_exptl_crystal_size_min 0.05
_refine_diff_density_max 1.369
_refine_diff_density_min -1.188
_refine_diff_density_rms 0.250
_refine_ls_extinction_method none
_refine_ls_goodness_of_fit_ref 1.024
_refine_ls_hydrogen_treatment constr
_refine_ls_matrix_type full
_refine_ls_number_parameters 356
_refine_ls_number_reflns 7867
_refine_ls_number_restraints 0
_refine_ls_restrained_S_all 1.024
_refine_ls_R_factor_all 0.0668
_refine_ls_R_factor_gt 0.0429
_refine_ls_shift/su_max 0.000
_refine_ls_shift/su_mean 0.000
_refine_ls_structure_factor_coef Fsqd
_refine_ls_weighting_details 'w=1/[\s^2^(Fo^2^)+(0.0479P)^2^+186.8681P] where P=(Fo^2^+2Fc^2^)/3'
_refine_ls_weighting_scheme calc
_refine_ls_wR_factor_gt 0.1033
_refine_ls_wR_factor_ref 0.1125
_reflns_Friedel_coverage 0.000
_reflns_number_gt 5884
_reflns_number_total 7867
_reflns_threshold_expression 'I > 2\s(I)'
_cod_data_source_file c7dt02133j2.cif
_cod_data_source_block complex1
_cod_original_cell_volume 8676(3)
_cod_original_formula_sum 'C56 H84 I30 K6 N8 Ni2 O49.20 Pb9'
_cod_database_code 7043978
_shelx_shelxl_version_number 2014/7
_shelx_space_group_comment
;
The symmetry employed for this shelxl refinement is uniquely defined
by the following loop, which should always be used as a source of
symmetry information in preference to the above space-group names.
They are only intended as comments.
;

loop_
_space_group_symop_operation_xyz
'x, y, z'
'-x, y, -z'
'x+1/2, y+1/2, z'
'-x+1/2, y+1/2, -z'
'-x, -y, -z'
'x, -y, z'
'-x+1/2, -y+1/2, -z'
'x+1/2, -y+1/2, z'

loop_
_atom_site_label
_atom_site_type_symbol
_atom_site_fract_x
_atom_site_fract_y
_atom_site_fract_z
_atom_site_U_iso_or_equiv
_atom_site_adp_type
_atom_site_occupancy
_atom_site_site_symmetry_order
_atom_site_calc_flag
_atom_site_refinement_flags_posn
_atom_site_refinement_flags_adp
_atom_site_refinement_flags_occupancy
Ni1 Ni 0.31151(8) 0.0000 -0.21808(11) 0.0227(4) Uani 1 2 d S T P
Pb1 Pb 0.5000 0.0000 0.5000 0.0306(2) Uani 1 4 d S T P
Pb2 Pb 0.36944(3) 0.0000 0.29920(4) 0.03045(16) Uani 1 2 d S T P
Pb3 Pb 0.20344(2) 0.11198(2) 0.20562(3) 0.03204(13) Uani 1 1 d . . .
Pb4 Pb 0.04133(3) 0.0000 0.13233(4) 0.03304(17) Uani 1 2 d S T P
I1 I 0.50917(5) 0.0000 0.30288(7) 0.0433(3) Uani 1 2 d S T P
I2 I 0.40090(3) 0.09514(3) 0.44975(5) 0.03398(19) Uani 1 1 d . . .
I3 I 0.24192(4) 0.0000 0.33524(6) 0.0307(2) Uani 1 2 d S T P
I4 I 0.33796(4) 0.09961(3) 0.16488(5) 0.0420(2) Uani 1 1 d . . .
I5 I 0.17197(5) 0.0000 0.06531(7) 0.0366(3) Uani 1 2 d S T P
I6 I 0.23749(5) 0.19856(4) 0.35108(6) 0.0534(3) Uani 1 1 d . . .
I7 I 0.16769(4) 0.21481(4) 0.08485(5) 0.0379(2) Uani 1 1 d . . .
I8 I 0.08496(4) 0.09801(4) 0.27133(5) 0.0416(2) Uani 1 1 d . . .
I9 I -0.07464(5) 0.0000 0.20156(8) 0.0440(3) Uani 1 2 d S T P
I10 I 0.0000 -0.09915(5) 0.0000 0.0359(3) Uani 1 2 d S T P
N1 N 0.1773(4) 0.1684(4) -0.1259(6) 0.033(2) Uani 1 1 d . . .
N2 N -0.0725(4) 0.3122(4) -0.3040(6) 0.034(2) Uani 1 1 d . . .
C1 C 0.2425(5) 0.0942(5) -0.1625(7) 0.030(3) Uani 1 1 d . . .
C2 C 0.2284(5) 0.1354(5) -0.0942(7) 0.032(3) Uani 1 1 d . . .
H2A H 0.2227 0.1130 -0.0436 0.038 Uiso 1 1 calc R U .
H2B H 0.2607 0.1623 -0.0768 0.038 Uiso 1 1 calc R U .
C3 C 0.1809(6) 0.2164(5) -0.1683(9) 0.044(3) Uani 1 1 d . . .
H3 H 0.2172 0.2317 -0.1731 0.053 Uiso 1 1 calc R U .
C4 C 0.1318(5) 0.2450(5) -0.2065(8) 0.036(3) Uani 1 1 d . . .
H4 H 0.1349 0.2804 -0.2355 0.043 Uiso 1 1 calc R U .
C5 C 0.0785(5) 0.2227(5) -0.2028(7) 0.034(3) Uani 1 1 d . . .
C6 C 0.0759(5) 0.1710(5) -0.1592(7) 0.031(3) Uani 1 1 d . . .
H6 H 0.0401 0.1544 -0.1548 0.038 Uiso 1 1 calc R U .
C7 C 0.1249(5) 0.1444(5) -0.1228(7) 0.036(3) Uani 1 1 d . . .
H7 H 0.1229 0.1085 -0.0946 0.043 Uiso 1 1 calc R U .
C8 C 0.0258(5) 0.2530(5) -0.2412(7) 0.033(3) Uani 1 1 d . . .
C9 C 0.0249(5) 0.2939(5) -0.3021(8) 0.041(3) Uani 1 1 d . . .
H9 H 0.0585 0.3018 -0.3244 0.049 Uiso 1 1 calc R U .
C10 C -0.0232(5) 0.3235(6) -0.3313(8) 0.041(3) Uani 1 1 d . . .
H10 H -0.0224 0.3531 -0.3722 0.049 Uiso 1 1 calc R U .
C11 C -0.0744(5) 0.2718(5) -0.2435(8) 0.038(3) Uani 1 1 d . . .
H11 H -0.1089 0.2648 -0.2232 0.046 Uiso 1 1 calc R U .
C12 C -0.0275(5) 0.2416(5) -0.2121(8) 0.034(3) Uani 1 1 d . . .
H12 H -0.0292 0.2126 -0.1706 0.041 Uiso 1 1 calc R U .
C13 C -0.1244(5) 0.3496(5) -0.3302(7) 0.037(3) Uani 1 1 d . . .
H13A H -0.1593 0.3258 -0.3335 0.045 Uiso 1 1 calc R U .
H13B H -0.1239 0.3662 -0.3871 0.045 Uiso 1 1 calc R U .
C14 C -0.1255(5) 0.3984(5) -0.2662(7) 0.030(3) Uani 1 1 d . . .
O1 O 0.2833(3) 0.0598(3) -0.1387(4) 0.0279(17) Uani 1 1 d . . .
O2 O 0.2135(3) 0.0981(4) -0.2339(5) 0.039(2) Uani 1 1 d . . .
O3 O -0.0940(4) 0.3954(4) -0.1963(5) 0.040(2) Uani 1 1 d . . .
O4 O -0.1618(3) 0.4369(3) -0.2929(4) 0.0263(17) Uani 1 1 d . . .
O5 O -0.2755(4) 0.5858(4) -0.4877(6) 0.056(3) Uani 1 1 d . . .
O6 O 0.3888(4) 0.0000 -0.1361(6) 0.030(3) Uani 1 2 d S T P
O7 O 0.2360(4) 0.0000 -0.3082(6) 0.023(2) Uani 1 2 d S T P
O8 O 0.0234(9) 0.0000 0.4177(10) 0.089(7) Uani 0.8 2 d S T P
O9 O 0.4516(9) 0.0000 0.0663(13) 0.145(14) Uani 0.8 2 d S T P
O10 O 0.0859(11) 0.0767(8) 0.6023(12) 0.075(7) Uani 0.5 1 d . . P
O11 O -0.1021(12) 0.3752(12) -0.0288(12) 0.102(10) Uani 0.5 1 d . . P
K1 K 0.3342(2) 0.0000 0.0013(2) 0.0582(13) Uani 1 2 d S T P
K2 K -0.19468(16) 0.5000 -0.4372(2) 0.0346(9) Uani 1 2 d S T P
K3 K 0.1360(3) 0.0000 0.4936(5) 0.093(2) Uani 1 2 d S T P

loop_
_atom_site_aniso_label
_atom_site_aniso_U_11
_atom_site_aniso_U_22
_atom_site_aniso_U_33
_atom_site_aniso_U_23
_atom_site_aniso_U_13
_atom_site_aniso_U_12
Ni1 0.0196(10) 0.0278(11) 0.0211(10) 0.000 0.0042(8) 0.000
Pb1 0.0244(5) 0.0431(6) 0.0248(4) 0.000 0.0056(4) 0.000
Pb2 0.0294(3) 0.0366(4) 0.0256(3) 0.000 0.0053(3) 0.000
Pb3 0.0356(3) 0.0298(3) 0.0316(2) -0.00106(19) 0.0082(2) 0.00005(19)
Pb4 0.0352(4) 0.0302(4) 0.0352(4) 0.000 0.0102(3) 0.000
I1 0.0357(7) 0.0628(8) 0.0358(6) 0.000 0.0185(5) 0.000
I2 0.0339(4) 0.0391(5) 0.0298(4) -0.0039(3) 0.0078(3) 0.0004(3)
I3 0.0308(6) 0.0341(6) 0.0274(5) 0.000 0.0052(5) 0.000
I4 0.0516(5) 0.0318(5) 0.0467(5) 0.0021(4) 0.0200(4) -0.0011(4)
I5 0.0382(6) 0.0405(7) 0.0310(6) 0.000 0.0053(5) 0.000
I6 0.0793(7) 0.0380(5) 0.0393(5) -0.0047(4) 0.0005(5) -0.0091(4)
I7 0.0475(5) 0.0387(5) 0.0285(4) -0.0006(3) 0.0097(4) 0.0006(4)
I8 0.0401(5) 0.0393(5) 0.0479(5) -0.0083(4) 0.0144(4) -0.0015(4)
I9 0.0395(7) 0.0466(7) 0.0481(7) 0.000 0.0139(6) 0.000
I10 0.0451(7) 0.0282(6) 0.0370(6) 0.000 0.0147(5) 0.000
N1 0.038(6) 0.035(6) 0.025(5) -0.009(4) 0.008(4) 0.010(5)
N2 0.040(6) 0.031(6) 0.033(5) -0.001(4) 0.011(5) 0.013(4)
C1 0.038(7) 0.024(6) 0.030(6) -0.010(5) 0.014(6) -0.008(5)
C2 0.029(6) 0.035(7) 0.032(6) -0.001(5) 0.008(5) 0.001(5)
C3 0.044(8) 0.027(7) 0.064(9) 0.000(6) 0.015(7) 0.006(6)
C4 0.037(7) 0.014(6) 0.062(8) 0.000(5) 0.024(6) 0.000(5)
C5 0.039(7) 0.028(7) 0.038(7) -0.007(5) 0.018(6) -0.001(5)
C6 0.027(6) 0.031(7) 0.039(7) 0.008(5) 0.012(5) 0.002(5)
C7 0.038(7) 0.032(7) 0.036(7) 0.008(5) 0.006(6) -0.003(6)
C8 0.046(7) 0.014(6) 0.040(7) -0.002(5) 0.012(6) -0.004(5)
C9 0.040(7) 0.035(7) 0.052(8) 0.016(6) 0.022(6) 0.006(6)
C10 0.041(8) 0.043(8) 0.045(7) 0.016(6) 0.028(6) 0.005(6)
C11 0.032(7) 0.037(7) 0.050(8) 0.014(6) 0.019(6) -0.002(5)
C12 0.041(7) 0.020(6) 0.044(7) 0.011(5) 0.012(6) 0.005(5)
C13 0.042(7) 0.036(7) 0.036(7) 0.003(5) 0.012(6) 0.014(6)
C14 0.034(7) 0.035(7) 0.028(6) 0.002(5) 0.024(6) -0.002(5)
O1 0.025(4) 0.032(4) 0.026(4) -0.002(3) 0.004(3) 0.004(3)
O2 0.043(5) 0.039(5) 0.031(5) -0.006(4) -0.002(4) 0.013(4)
O3 0.043(5) 0.046(5) 0.031(5) 0.005(4) 0.004(4) 0.015(4)
O4 0.026(4) 0.025(4) 0.030(4) 0.003(3) 0.010(3) 0.009(3)
O5 0.076(7) 0.051(6) 0.042(5) 0.001(4) 0.014(5) 0.016(5)
O6 0.020(6) 0.042(7) 0.026(6) 0.000 -0.001(5) 0.000
O7 0.019(5) 0.026(6) 0.023(5) 0.000 0.005(4) 0.000
O8 0.085(15) 0.17(2) 0.019(8) 0.000 0.027(9) 0.000
O9 0.043(13) 0.33(4) 0.052(13) 0.000 -0.015(11) 0.000
O10 0.15(2) 0.034(12) 0.052(12) 0.024(9) 0.041(13) 0.053(12)
O11 0.14(2) 0.13(2) 0.021(10) 0.011(12) -0.007(13) -0.061(19)
K1 0.060(3) 0.092(4) 0.0218(19) 0.000 0.0031(19) 0.000
K2 0.042(2) 0.038(2) 0.0245(18) 0.000 0.0073(16) 0.000
K3 0.074(4) 0.072(4) 0.146(6) 0.000 0.053(4) 0.000

loop_
_atom_type_symbol
_atom_type_description
_atom_type_scat_dispersion_real
_atom_type_scat_dispersion_imag
_atom_type_scat_source
C C 0.0033 0.0016 'International Tables Vol C Tables 4.2.6.8 and 6.1.1.4'
H H 0.0000 0.0000 'International Tables Vol C Tables 4.2.6.8 and 6.1.1.4'
N N 0.0061 0.0033 'International Tables Vol C Tables 4.2.6.8 and 6.1.1.4'
O O 0.0106 0.0060 'International Tables Vol C Tables 4.2.6.8 and 6.1.1.4'
I I -0.4742 1.8119 'International Tables Vol C Tables 4.2.6.8 and 6.1.1.4'
Pb Pb -3.3944 10.1111 'International Tables Vol C Tables 4.2.6.8 and 6.1.1.4'
Ni Ni 0.3393 1.1124 'International Tables Vol C Tables 4.2.6.8 and 6.1.1.4'
K K 0.2009 0.2494 'International Tables Vol C Tables 4.2.6.8 and 6.1.1.4'

loop_
_geom_angle_atom_site_label_1
_geom_angle_atom_site_label_2
_geom_angle_atom_site_label_3
_geom_angle
_geom_angle_site_symmetry_1
_geom_angle_site_symmetry_3
O4 Ni1 O4 90.3(4) 3_545 8
O4 Ni1 O1 176.9(3) 3_545 .
O4 Ni1 O1 92.8(3) 8 .
O4 Ni1 O1 92.8(3) 3_545 6
O4 Ni1 O1 176.9(3) 8 6
O1 Ni1 O1 84.0(4) . 6
O4 Ni1 O6 92.1(3) 3_545 .
O4 Ni1 O6 92.1(3) 8 .
O1 Ni1 O6 87.7(3) . .
O1 Ni1 O6 87.7(3) 6 .
O4 Ni1 O7 85.2(3) 3_545 .
O4 Ni1 O7 85.2(3) 8 .
O1 Ni1 O7 95.2(3) . .
O1 Ni1 O7 95.2(3) 6 .
O6 Ni1 O7 176.1(4) . .
O4 Ni1 K1 125.5(2) 3_545 .
O4 Ni1 K1 125.5(2) 8 .
O1 Ni1 K1 52.2(2) . .
O1 Ni1 K1 52.2(2) 6 .
O6 Ni1 K1 52.5(3) . .
O7 Ni1 K1 131.4(3) . .
O4 Ni1 K2 51.5(2) 3_545 3_545
O4 Ni1 K2 51.5(2) 8 3_545
O1 Ni1 K2 131.0(2) . 3_545
O1 Ni1 K2 131.0(2) 6 3_545
O6 Ni1 K2 121.0(3) . 3_545
O7 Ni1 K2 55.1(3) . 3_545
K1 Ni1 K2 173.51(12) . 3_545
I1 Pb1 I1 180.0 5_656 .
I1 Pb1 I2 94.20(3) 5_656 6
I1 Pb1 I2 85.80(3) . 6
I1 Pb1 I2 85.80(3) 5_656 2_656
I1 Pb1 I2 94.20(3) . 2_656
I2 Pb1 I2 180.00(4) 6 2_656
I1 Pb1 I2 85.80(3) 5_656 5_656
I1 Pb1 I2 94.20(3) . 5_656
I2 Pb1 I2 94.05(3) 6 5_656
I2 Pb1 I2 85.95(3) 2_656 5_656
I1 Pb1 I2 94.20(3) 5_656 .
I1 Pb1 I2 85.80(3) . .
I2 Pb1 I2 85.95(3) 6 .
I2 Pb1 I2 94.05(3) 2_656 .
I2 Pb1 I2 180.0 5_656 .
I4 Pb2 I4 93.93(4) 6 .
I4 Pb2 I3 90.08(3) 6 .
I4 Pb2 I3 90.08(3) . .
I4 Pb2 I2 175.33(3) 6 .
I4 Pb2 I2 90.46(3) . .
I3 Pb2 I2 88.32(3) . .
I4 Pb2 I2 90.46(3) 6 6
I4 Pb2 I2 175.34(3) . 6
I3 Pb2 I2 88.32(3) . 6
I2 Pb2 I2 85.12(4) . 6
I4 Pb2 I1 97.56(3) 6 .
I4 Pb2 I1 97.56(3) . .
I3 Pb2 I1 168.76(3) . .
I2 Pb2 I1 83.41(3) . .
I2 Pb2 I1 83.41(3) 6 .
I6 Pb3 I7 88.88(3) . .
I6 Pb3 I8 87.09(3) . .
I7 Pb3 I8 96.87(3) . .
I6 Pb3 I3 91.52(3) . .
I7 Pb3 I3 179.60(3) . .
I8 Pb3 I3 83.17(3) . .
I6 Pb3 I4 93.79(3) . .
I7 Pb3 I4 96.44(3) . .
I8 Pb3 I4 166.67(3) . .
I3 Pb3 I4 83.51(3) . .
I6 Pb3 I5 171.54(3) . .
I7 Pb3 I5 99.58(3) . .
I8 Pb3 I5 91.92(3) . .
I3 Pb3 I5 80.02(3) . .
I4 Pb3 I5 85.26(3) . .
I9 Pb4 I10 92.57(3) . 5
I9 Pb4 I10 92.57(3) . .
I10 Pb4 I10 93.01(4) 5 .
I9 Pb4 I8 87.44(3) . 6
I10 Pb4 I8 178.24(3) 5 6
I10 Pb4 I8 88.75(3) . 6
I9 Pb4 I8 87.44(3) . .
I10 Pb4 I8 88.75(3) 5 .
I10 Pb4 I8 178.24(3) . .
I8 Pb4 I8 89.49(4) 6 .
Pb1 I1 Pb2 77.14(4) . .
Pb1 I2 Pb2 77.78(3) . .
Pb1 I2 K2 87.78(5) . 3_546
Pb2 I2 K2 83.23(5) . 3_546
Pb2 I3 Pb3 93.18(3) . .
Pb2 I3 Pb3 93.18(3) . 6
Pb3 I3 Pb3 101.44(4) . 6
Pb2 I3 K2 86.46(7) . 3_546
Pb3 I3 K2 129.263(18) . 3_546
Pb3 I3 K2 129.261(18) 6 3_546
Pb2 I3 K3 150.18(11) . .
Pb3 I3 K3 105.39(7) . .
Pb3 I3 K3 105.39(7) 6 .
K2 I3 K3 63.72(13) 3_546 .
Pb2 I4 Pb3 92.97(3) . .
Pb2 I4 K1 90.08(5) . .
Pb3 I4 K1 107.39(9) . .
Pb3 I5 Pb3 98.26(4) . 6
Pb3 I8 Pb4 92.41(3) . .
Pb4 I10 Pb4 86.99(4) . 5
C3 N1 C7 120.1(10) . .
C3 N1 C2 119.8(10) . .
C7 N1 C2 119.3(10) . .
C10 N2 C11 120.2(10) . .
C10 N2 C13 121.3(10) . .
C11 N2 C13 117.9(10) . .
O2 C1 O1 127.3(10) . .
O2 C1 C2 117.3(10) . .
O1 C1 C2 115.4(10) . .
N1 C2 C1 110.6(9) . .
N1 C3 C4 120.3(12) . .
C5 C4 C3 121.0(11) . .
C4 C5 C6 117.6(11) . .
C4 C5 C8 121.9(11) . .
C6 C5 C8 120.5(10) . .
C7 C6 C5 119.6(11) . .
C6 C7 N1 121.4(11) . .
C9 C8 C12 116.8(11) . .
C9 C8 C5 122.4(11) . .
C12 C8 C5 120.7(10) . .
C10 C9 C8 120.6(12) . .
C9 C10 N2 121.9(11) . .
C12 C11 N2 120.1(11) . .
C11 C12 C8 120.4(11) . .
N2 C13 C14 110.2(9) . .
O3 C14 O4 128.2(10) . .
O3 C14 C13 119.2(10) . .
O4 C14 C13 112.6(10) . .
C1 O1 Ni1 123.4(7) . .
C1 O1 K1 140.8(7) . .
Ni1 O1 K1 91.1(3) . .
C14 O4 Ni1 124.5(7) . 3_455
C14 O4 K2 138.0(6) . .
Ni1 O4 K2 92.3(3) 3_455 .
K2 O5 K3 89.9(3) . 3_454
Ni1 O6 K1 90.8(4) . .
Ni1 O7 K2 87.8(3) . 3_545
O1 K1 O1 60.9(3) . 6
O1 K1 O6 63.1(2) . .
O1 K1 O6 63.1(2) 6 .
O1 K1 O9 125.1(4) . .
O1 K1 O9 125.1(4) 6 .
O6 K1 O9 73.5(5) . .
O1 K1 O11 65.9(4) . 8
O1 K1 O11 118.0(4) 6 8
O6 K1 O11 66.0(4) . 8
O9 K1 O11 66.7(4) . 8
O1 K1 O11 118.0(4) . 3_545
O1 K1 O11 65.9(4) 6 3_545
O6 K1 O11 66.0(4) . 3_545
O9 K1 O11 66.7(4) . 3_545
O11 K1 O11 119.9(9) 8 3_545
O1 K1 Ni1 36.72(16) . .
O1 K1 Ni1 36.73(16) 6 .
O6 K1 Ni1 36.7(2) . .
O9 K1 Ni1 110.2(5) . .
O11 K1 Ni1 81.3(3) 8 .
O11 K1 Ni1 81.3(3) 3_545 .
O1 K1 I4 154.5(2) . 6
O1 K1 I4 103.39(16) 6 6
O6 K1 I4 130.55(14) . 6
O9 K1 I4 80.1(4) . 6
O11 K1 I4 136.8(3) 8 6
O11 K1 I4 65.3(4) 3_545 6
Ni1 K1 I4 138.04(5) . 6
O1 K1 I4 103.39(16) . .
O1 K1 I4 154.5(2) 6 .
O6 K1 I4 130.55(14) . .
O9 K1 I4 80.1(4) . .
O11 K1 I4 65.3(4) 8 .
O11 K1 I4 136.8(3) 3_545 .
Ni1 K1 I4 138.04(5) . .
I4 K1 I4 82.97(9) 6 .
O4 K2 O4 64.6(3) . 6_565
O4 K2 O5 135.1(3) . .
O4 K2 O5 87.0(2) 6_565 .
O4 K2 O5 87.0(2) . 6_565
O4 K2 O5 135.1(3) 6_565 6_565
O5 K2 O5 90.7(4) . 6_565
O4 K2 O7 60.4(2) . 3_455
O4 K2 O7 60.4(2) 6_565 3_455
O5 K2 O7 75.6(2) . 3_455
O5 K2 O7 75.6(2) 6_565 3_455
O4 K2 Ni1 36.15(15) . 3_455
O4 K2 Ni1 36.15(15) 6_565 3_455
O5 K2 Ni1 101.4(2) . 3_455
O5 K2 Ni1 101.4(2) 6_565 3_455
O7 K2 Ni1 37.10(19) 3_455 3_455
O4 K2 I3 147.46(16) . 3_454
O4 K2 I3 147.46(16) 6_565 3_454
O5 K2 I3 64.49(19) . 3_454
O5 K2 I3 64.50(19) 6_565 3_454
O7 K2 I3 121.5(2) 3_455 3_454
Ni1 K2 I3 158.61(12) 3_455 3_454
O4 K2 I2 126.71(19) . 3_454
O4 K2 I2 89.17(16) 6_565 3_454
O5 K2 I2 83.9(2) . 3_454
O5 K2 I2 135.1(2) 6_565 3_454
O7 K2 I2 143.62(6) 3_455 3_454
Ni1 K2 I2 123.33(8) 3_455 3_454
I3 K2 I2 73.16(6) 3_454 3_454
O4 K2 I2 89.17(16) . 8_454
O4 K2 I2 126.71(19) 6_565 8_454
O5 K2 I2 135.1(2) . 8_454
O5 K2 I2 83.9(2) 6_565 8_454
O7 K2 I2 143.62(6) 3_455 8_454
Ni1 K2 I2 123.33(8) 3_455 8_454
I3 K2 I2 73.16(6) 3_454 8_454
I2 K2 I2 69.91(7) 3_454 8_454
O4 K2 K3 111.3(2) . 3_454
O4 K2 K3 111.3(2) 6_565 3_454
O5 K2 K3 45.9(2) . 3_454
O5 K2 K3 45.9(2) 6_565 3_454
O7 K2 K3 61.1(2) 3_455 3_454
Ni1 K2 K3 98.24(14) 3_455 3_454
I3 K2 K3 60.37(12) 3_454 3_454
I2 K2 K3 121.55(11) 3_454 3_454
I2 K2 K3 121.55(11) 8_454 3_454
O8 K3 O5 133.6(2) . 3_546
O8 K3 O5 133.6(2) . 8_556
O5 K3 O5 87.3(4) 3_546 8_556
O8 K3 O10 77.9(6) . 6
O5 K3 O10 137.3(5) 3_546 6
O5 K3 O10 83.5(6) 8_556 6
O8 K3 O10 77.9(6) . .
O5 K3 O10 83.5(6) 3_546 .
O5 K3 O10 137.3(5) 8_556 .
O10 K3 O10 75.9(8) 6 .
O8 K3 I3 114.1(4) . .
O5 K3 I3 61.2(2) 3_546 .
O5 K3 I3 61.2(2) 8_556 .
O10 K3 I3 141.2(5) 6 .
O10 K3 I3 141.2(5) . .
O8 K3 K2 170.0(4) . 3_546
O5 K3 K2 44.2(2) 3_546 3_546
O5 K3 K2 44.2(2) 8_556 3_546
O10 K3 K2 109.7(6) 6 3_546
O10 K3 K2 109.7(6) . 3_546
I3 K3 K2 55.91(10) . 3_546

loop_
_geom_bond_atom_site_label_1
_geom_bond_atom_site_label_2
_geom_bond_distance
_geom_bond_site_symmetry_2
Ni1 O4 2.055(7) 3_545
Ni1 O4 2.055(7) 8
Ni1 O1 2.066(7) .
Ni1 O1 2.067(7) 6
Ni1 O6 2.067(10) .
Ni1 O7 2.101(9) .
Ni1 K1 3.455(4) .
Ni1 K2 3.481(4) 3_545
Pb1 I1 3.1977(13) 5_656
Pb1 I1 3.1978(13) .
Pb1 I2 3.2250(10) 6
Pb1 I2 3.2250(9) 2_656
Pb1 I2 3.2250(9) 5_656
Pb1 I2 3.2250(9) .
Pb2 I4 3.1490(10) 6
Pb2 I4 3.1491(10) .
Pb2 I3 3.1908(14) .
Pb2 I2 3.2505(10) .
Pb2 I2 3.2505(10) 6
Pb2 I1 3.3213(15) .
Pb3 I6 3.0688(11) .
Pb3 I7 3.0874(10) .
Pb3 I8 3.1962(12) .
Pb3 I3 3.3429(9) .
Pb3 I4 3.3934(12) .
Pb3 I5 3.4220(10) .
Pb4 I9 3.1513(15) .
Pb4 I10 3.1584(10) 5
Pb4 I10 3.1584(10) .
Pb4 I8 3.2172(11) 6
Pb4 I8 3.2172(11) .
I2 K2 3.837(3) 3_546
I3 Pb3 3.3429(9) 6
I3 K2 3.691(4) 3_546
I3 K3 3.874(6) .
I4 K1 3.475(3) .
I5 Pb3 3.4221(10) 6
I10 Pb4 3.1584(10) 5
N1 C3 1.311(15) .
N1 C7 1.375(15) .
N1 C2 1.453(14) .
N2 C10 1.348(15) .
N2 C11 1.351(14) .
N2 C13 1.508(14) .
C1 O2 1.231(13) .
C1 O1 1.262(13) .
C1 C2 1.531(15) .
C3 C4 1.390(17) .
C4 C5 1.382(16) .
C5 C6 1.390(16) .
C5 C8 1.475(17) .
C6 C7 1.358(16) .
C8 C9 1.355(16) .
C8 C12 1.452(17) .
C9 C10 1.347(17) .
C11 C12 1.339(16) .
C13 C14 1.525(16) .
C14 O3 1.235(14) .
C14 O4 1.263(13) .
O1 K1 2.730(8) .
O4 Ni1 2.055(7) 3_455
O4 K2 2.727(7) .
O5 K2 2.785(9) .
O5 K3 2.872(11) 3_454
O6 K1 2.741(11) .
O7 K2 2.857(10) 3_545
O8 K3 2.75(2) .
O9 K1 2.81(2) .
O10 K3 2.883(19) .
O11 K1 3.33(3) 3_455
K1 O1 2.730(8) 6
K1 O11 3.33(3) 8
K1 O11 3.33(3) 3_545
K1 I4 3.475(3) 6
K2 O4 2.727(7) 6_565
K2 O5 2.785(9) 6_565
K2 O7 2.857(10) 3_455
K2 Ni1 3.481(4) 3_455
K2 I3 3.691(4) 3_454
K2 I2 3.837(3) 3_454
K2 I2 3.837(3) 8_454
K2 K3 3.996(7) 3_454
K3 O5 2.872(11) 3_546
K3 O5 2.872(11) 8_556
K3 O10 2.883(19) 6
K3 K2 3.996(7) 3_546
